data_8100539
loop_
_publ_author_name
'Paulus, E. F.'
'Burgard, A.'
'Lang, H.-J.'
'Gerlach, U.'

_publ_section_title
;
Crystal structure of (--)-N-[(3R,4S)-6-cyano-3-hydroxy-2,2-dimethylchroman-
4-yl]-N-methyl-ethansulfonamide hydrate, (CN)C~9~OH~5~(CH~3~)~2~(OH)
N(CH~3~)SO~2~C~2~H~5~ &#x00B7; 0.34H~2~O
;
_journal_issue 1
_journal_name_full 'Zeitschrift f\"ur Kristallographie - New Crystal Structures'
_journal_page_first 139
_journal_page_last 140
_journal_volume 217
_journal_year 2002
_chemical_formula_moiety 'C15 H20 N2 O4 S * 1/3 H2 O'
_chemical_formula_sum 'C15 H20.66 N2 O4.33 S'
_chemical_formula_weight 331.02
_space_group_IT_number 20
_symmetry_cell_setting orthorhombic
_symmetry_space_group_name_Hall 'C 2c 2'
_symmetry_space_group_name_H-M 'C 2 2 21'
_cell_angle_alpha 90.00
_cell_angle_beta 90.00
_cell_angle_gamma 90.00
_cell_formula_units_Z 8
_cell_length_a 10.577(1)
_cell_length_b 26.465(1)
_cell_length_c 12.088(1)
_cell_measurement_temperature 193(2)
_cell_volume 3383.53(12)
_diffrn_ambient_temperature 193(2)
_exptl_crystal_density_diffrn 1.300
_cod_depositor_comments
;
 Marking attached hydrogen atoms.

 Antanas Vaitkus,
 2018-09-03
;
_cod_database_code 8100539

loop_
_symmetry_equiv_pos_as_xyz
'x, y, z'
'-x, -y, z+1/2'
'-x, y, -z+1/2'
'x, -y, -z'
'x+1/2, y+1/2, z'
'-x+1/2, -y+1/2, z+1/2'
'-x+1/2, y+1/2, -z+1/2'
'x+1/2, -y+1/2, -z'

loop_
_atom_site_label
_atom_site_type_symbol
_atom_site_fract_x
_atom_site_fract_y
_atom_site_fract_z
_atom_site_U_iso_or_equiv
_atom_site_adp_type
_atom_site_occupancy
_atom_site_symmetry_multiplicity
_atom_site_calc_flag
_atom_site_refinement_flags
_atom_site_disorder_assembly
_atom_site_disorder_group
_atom_site_attached_hydrogens
C01 C 0.9057(2) 0.89577(8) 0.49738(19) 0.0372(5) Uani 1 8 d . . . 0
C02 C 0.8326(2) 0.84631(8) 0.47844(18) 0.0312(5) Uani 1 8 d . . . 0
C03 C 0.8016(2) 0.84005(8) 0.35563(17) 0.0281(4) Uani 1 8 d . . . 0
C04 C 0.74909(19) 0.88877(8) 0.30961(16) 0.0290(4) Uani 1 8 d . . . 0
C05 C 0.7640(2) 0.93434(8) 0.36616(17) 0.0347(5) Uani 1 8 d . . . 0
C06 C 0.7159(2) 0.97924(9) 0.3239(2) 0.0414(5) Uani 1 8 d . . . 0
C07 C 0.6550(2) 0.97987(9) 0.2236(2) 0.0413(6) Uani 1 8 d . . . 0
C08 C 0.6394(2) 0.93454(8) 0.16474(19) 0.0352(5) Uani 1 8 d . . . 0
C09 C 0.6860(2) 0.88967(8) 0.20817(17) 0.0305(4) Uani 1 8 d . . . 0
C10 C 1.0274(2) 0.89875(13) 0.4313(3) 0.0489(7) Uani 1 8 d . . . 0
C11 C 0.9306(3) 0.90335(13) 0.6196(2) 0.0520(7) Uani 1 8 d . . . 0
C12 C 0.5746(2) 0.93370(9) 0.0597(2) 0.0420(6) Uani 1 8 d . . . 0
C13 C 0.5968(2) 0.79452(10) 0.3972(2) 0.0389(5) Uani 1 8 d . . . 0
C14 C 0.8559(3) 0.70983(9) 0.3446(2) 0.0472(6) Uani 1 8 d . A 1 0
C15 C 0.7853(4) 0.68593(16) 0.4306(3) 0.0546(13) Uani 0.821(10) 8 d P A 1 0
C151 C 0.838(2) 0.6504(6) 0.318(2) 0.088(10) Uani 0.179(10) 8 d P A 2 3
H02 H 0.753(2) 0.8494(8) 0.5219(18) 0.030(5) Uiso 1 8 d . . . 0
H03 H 0.879(2) 0.8316(8) 0.3188(18) 0.024(5) Uiso 1 8 d . . . 0
H06 H 0.725(2) 1.0090(10) 0.367(2) 0.045(7) Uiso 1 8 d . . . 0
H07 H 0.620(2) 1.0107(9) 0.195(2) 0.041(7) Uiso 1 8 d . . . 0
H09 H 0.677(2) 0.8596(9) 0.167(2) 0.038(6) Uiso 1 8 d . . . 0
H101 H 1.078(3) 0.9306(12) 0.455(3) 0.069(9) Uiso 1 8 d . . . 0
H102 H 1.012(2) 0.9039(8) 0.354(2) 0.038(6) Uiso 1 8 d . . . 0
H103 H 1.081(3) 0.8680(13) 0.446(3) 0.082(11) Uiso 1 8 d . . . 0
H111 H 0.990(3) 0.8771(11) 0.644(3) 0.067(8) Uiso 1 8 d . . . 0
H112 H 0.973(3) 0.9345(12) 0.625(3) 0.075(10) Uiso 1 8 d . . . 0
H113 H 0.849(2) 0.9032(9) 0.661(2) 0.041(7) Uiso 1 8 d . . . 0
H131 H 0.539(2) 0.7730(9) 0.360(2) 0.042(7) Uiso 1 8 d . . . 0
H132 H 0.615(3) 0.7830(10) 0.471(3) 0.053(8) Uiso 1 8 d . . . 0
H133 H 0.557(3) 0.8287(12) 0.405(3) 0.063(9) Uiso 1 8 d . . . 0
H141 H 0.923(3) 0.7318(9) 0.372(2) 0.052(7) Uiso 1 8 d . B 1 0
H142 H 0.888(3) 0.6808(12) 0.284(3) 0.059(8) Uiso 1 8 d . C 1 0
H151 H 0.843(3) 0.6580(13) 0.459(3) 0.057(10) Uiso 0.821(10) 8 d P A 1 0
H152 H 0.756(3) 0.7063(15) 0.473(3) 0.058(12) Uiso 0.821(10) 8 d P A 1 0
H153 H 0.721(5) 0.663(2) 0.393(5) 0.105(17) Uiso 0.821(10) 8 d P A 1 0
H2 H 0.883(3) 0.7942(12) 0.576(3) 0.064(9) Uiso 1 8 d . . . 0
N1 N 0.5252(2) 0.93206(9) -0.02435(19) 0.0584(6) Uani 1 8 d . . . 0
N2 N 0.71545(16) 0.79773(6) 0.33397(15) 0.0302(4) Uani 1 8 d . A . 0
O1 O 0.82267(16) 0.93729(6) 0.46656(13) 0.0416(4) Uani 1 8 d . . . 0
O2 O 0.90495(16) 0.80402(6) 0.51033(14) 0.0420(4) Uani 1 8 d . . . 0
O3 O 0.65345(15) 0.72314(6) 0.22648(14) 0.0441(4) Uani 1 8 d . A . 0
O4 O 0.84851(16) 0.77001(7) 0.17757(14) 0.0500(5) Uani 1 8 d . A . 0
S1 S 0.76488(5) 0.75042(2) 0.26067(4) 0.03486(15) Uani 1 8 d . . . 0
O01 O 0.5000 0.8923(2) -0.2500 0.288(11) Uani 0.679(15) 4 d SP . . 2

loop_
_atom_site_aniso_label
_atom_site_aniso_U_11
_atom_site_aniso_U_22
_atom_site_aniso_U_33
_atom_site_aniso_U_23
_atom_site_aniso_U_13
_atom_site_aniso_U_12
C01 0.0403(11) 0.0454(12) 0.0259(11) -0.0036(11) -0.0064(10) 0.0041(10)
C02 0.0339(10) 0.0383(11) 0.0215(9) 0.0011(10) -0.0009(9) 0.0051(9)
C03 0.0311(10) 0.0312(10) 0.0220(10) 0.0010(9) 0.0012(9) 0.0020(8)
C04 0.0305(10) 0.0333(10) 0.0232(9) 0.0012(9) -0.0011(10) 0.0008(9)
C05 0.0406(11) 0.0376(11) 0.0260(9) -0.0018(9) -0.0042(11) 0.0003(10)
C06 0.0557(14) 0.0302(11) 0.0383(12) -0.0010(11) -0.0048(13) 0.0009(10)
C07 0.0513(13) 0.0322(11) 0.0403(13) 0.0074(11) -0.0042(13) 0.0045(10)
C08 0.0405(11) 0.0384(11) 0.0266(10) 0.0053(11) 0.0000(10) 0.0020(9)
C09 0.0356(10) 0.0322(10) 0.0236(9) 0.0007(10) 0.0022(9) 0.0010(9)
C10 0.0422(15) 0.0637(17) 0.0406(14) 0.0005(15) -0.0059(12) -0.0107(12)
C11 0.0593(17) 0.0625(19) 0.0341(13) -0.0078(14) -0.0115(14) 0.0031(15)
C12 0.0566(15) 0.0369(12) 0.0325(12) 0.0068(12) -0.0022(13) 0.0085(11)
C13 0.0337(11) 0.0448(14) 0.0383(13) -0.0023(12) 0.0101(11) -0.0022(11)
C14 0.0526(14) 0.0396(12) 0.0493(15) -0.0039(13) -0.0109(14) 0.0100(11)
C15 0.064(2) 0.057(2) 0.0430(19) 0.0083(18) 0.0055(19) 0.0144(19)
C151 0.113(17) 0.020(7) 0.13(2) -0.021(9) -0.079(16) 0.029(9)
N1 0.0831(17) 0.0537(13) 0.0383(12) 0.0055(12) -0.0148(13) 0.0102(12)
N2 0.0333(9) 0.0302(9) 0.0270(8) 0.0011(8) 0.0029(8) 0.0010(7)
O1 0.0553(9) 0.0375(8) 0.0318(8) -0.0052(7) -0.0115(8) 0.0038(7)
O2 0.0534(10) 0.0469(9) 0.0258(8) 0.0056(8) -0.0030(9) 0.0135(8)
O3 0.0510(9) 0.0424(8) 0.0390(9) -0.0101(8) -0.0111(8) 0.0014(7)
O4 0.0589(10) 0.0571(10) 0.0339(8) -0.0037(8) 0.0158(9) 0.0055(8)
S1 0.0416(3) 0.0351(2) 0.0279(2) -0.0033(3) -0.0029(2) 0.0069(2)
O01 0.69(3) 0.062(4) 0.114(7) 0.000 -0.213(12) 0.000

loop_
_geom_bond_atom_site_label_1
_geom_bond_atom_site_label_2
_geom_bond_distance
_geom_bond_site_symmetry_2
_geom_bond_publ_flag
C01 O1 1.455(3) . ?
C01 C11 1.514(3) . ?
C01 C10 1.517(4) . ?
C01 C02 1.537(3) . ?
C02 O2 1.409(3) . ?
C02 C03 1.529(3) . ?
C02 H02 0.99(2) . ?
C03 N2 1.467(3) . ?
C03 C04 1.510(3) . ?
C03 H03 0.96(2) . ?
C04 C05 1.395(3) . ?
C04 C09 1.396(3) . ?
C05 O1 1.365(3) . ?
C05 C06 1.390(3) . ?
C06 C07 1.373(3) . ?
C06 H06 0.95(3) . ?
C07 C08 1.405(3) . ?
C07 H07 0.96(2) . ?
C08 C09 1.389(3) . ?
C08 C12 1.443(3) . ?
C09 H09 0.94(3) . ?
C10 H101 1.04(3) . ?
C10 H102 0.96(3) . ?
C10 H103 1.01(4) . ?
C11 H111 0.98(3) . ?
C11 H112 0.94(3) . ?
C11 H113 0.99(3) . ?
C12 N1 1.143(3) . ?
C13 N2 1.472(3) . ?
C13 H131 0.95(3) . ?
C13 H132 0.96(3) . ?
C13 H133 1.00(3) . ?
C14 C15 1.428(5) . ?
C14 S1 1.764(3) . ?
C14 H141 0.98(3) . ?
C14 H142 1.12(3) . ?
C15 H151 1.02(4) . ?
C15 H152 0.81(4) . ?
C15 H153 1.02(6) . ?
C151 H142 1.04(3) . ?
C151 H153 1.57(5) . ?
N2 S1 1.6205(17) . ?
O2 H2 0.87(3) . ?
O3 S1 1.4426(16) . ?
O4 S1 1.4353(18) . ?
